data_2242872
loop_
_publ_author_name
'Stephens, Peter W.'
'Schur, Einat'
'Lapidus, Saul H.'
'Bernstein, Joel'

_publ_section_title
;
 Acridine form IX
;
_journal_coeditor_code EB2017
_journal_issue 4
_journal_name_full 'Acta Crystallographica Section E'
_journal_page_first 489
_journal_page_last 491
_journal_paper_doi 10.1107/S2056989019003645
_journal_volume 75
_journal_year 2019
_chemical_formula_analytical 'C13 H9 N'
_chemical_formula_moiety 'C13 H9 N'
_chemical_formula_structural 'C13 H9 N'
_chemical_formula_sum 'C13 H9 N'
_chemical_formula_weight 179.21
_chemical_name_common Acridine
_chemical_name_systematic
;
Acridine
;
_space_group_crystal_system monoclinic
_space_group_IT_number 14
_space_group_name_Hall '-P 2yn'
_space_group_name_H-M_alt 'P 1 21/n 1'
_symmetry_space_group_name_Hall '-P 2yn'
_symmetry_space_group_name_H-M 'P 1 21/n 1'
_cell_angle_alpha 90
_cell_angle_beta 92.0618(6)
_cell_angle_gamma 90
_cell_formula_units_Z 4
_cell_length_a 11.28453(11)
_cell_length_b 12.38182(12)
_cell_length_c 6.67905(9)
_cell_measurement_temperature 295
_cell_volume 932.613(18)
_computing_cell_refinement
;
TOPAS-Academic (Coelho, 2016)
;
_computing_data_collection spec
_computing_data_reduction
;
TOPAS-Academic (Coelho, 2016)
;
_computing_molecular_graphics
;
Mercury (Macrae <i>et al.</i>,  2008)
;
_computing_structure_refinement
;
TOPAS-Academic (Coelho, 2016)
;
_computing_structure_solution
;
TOPAS-Academic (Coelho, 2016)
;
_diffrn_ambient_temperature 295
_diffrn_detector 'NaI scintillation counter'
_diffrn_measurement_device_type
;
Huber 401 diffractometer, Ge(111) analyzer crystal
;
_diffrn_radiation_monochromator 'Channel cut Si(111)'
_diffrn_radiation_type synchrotron
_diffrn_radiation_wavelength 0.699789
_diffrn_source 'National Synchrotron Light Source'
_exptl_absorpt_coefficient_mu 0.075
_exptl_absorpt_correction_type none
_exptl_crystal_density_diffrn 1.276
_pd_block_id AcridineIX
_pd_char_colour yellow-white
_pd_char_particle_morphology 'thin needles'
_pd_instr_location
;
Beamline X16C, National Synchrotron Light Source
;
_pd_meas_2theta_range_inc .005
_pd_meas_2theta_range_max 35
_pd_meas_2theta_range_min 2
_pd_meas_number_of_points 6601
_pd_meas_scan_method step
_pd_proc_2theta_range_inc .005
_pd_proc_2theta_range_max 35
_pd_proc_2theta_range_min 2
_pd_proc_ls_background_function '9th order Chebyshev plus broad pseudo-Voigt'
_pd_proc_ls_pref_orient_corr
;
March parameter 1.084 in (1 0 0) direction
;
_pd_proc_ls_profile_function
;
Convolution of Gaussian and Lorentzian, with anisotropic strain broadening
per Stephens (1999).
;
_pd_proc_ls_prof_R_factor .0411
_pd_proc_ls_prof_wR_expected .0282
_pd_proc_ls_prof_wR_factor .0503
_pd_proc_wavelength 0.699789
_pd_spec_mounting
;
1 mm glass capillary, spun during data collection
;
_pd_spec_mount_mode transmission
_pd_spec_shape cylinder
_pd_spec_size_axial 8
_pd_spec_size_equat 1
_pd_spec_size_thick 1
_refine_ls_extinction_method none
_refine_ls_goodness_of_fit_all 1.784
_refine_ls_hydrogen_treatment noref
_refine_ls_matrix_type full
_refine_ls_number_constraints 22
_refine_ls_number_parameters 81
_refine_ls_number_restraints 12
_refine_ls_shift/su_max .02
_refine_ls_weighting_scheme sigma
_cod_data_source_file eb2017sup1.cif
_cod_data_source_block I
_cod_database_code 2242872

loop_
_space_group_symop_id
_space_group_symop_operation_xyz
1 x,y,z
2 1/2-x,1/2+y,1/2-z
3 -x,-y,-z
4 1/2+x,1/2-y,1/2+z

loop_
_atom_site_type_symbol
_atom_site_label
_atom_site_fract_x
_atom_site_fract_y
_atom_site_fract_z
_atom_site_U_iso_or_equiv
_atom_site_thermal_displace_type
_atom_site_occupancy
N N1 0.1540(5) 0.1053(19) 0.045(2) 0.0474(5) Uiso 1.000
C C1 0.1213(11) 0.003(3) -0.252(4) 0.0474(5) Uiso 1.000
C C2 0.1640(14) -0.048(2) -0.417(3) 0.0474(5) Uiso 1.000
C C3 0.2853(15) -0.0476(11) -0.4573(15) 0.0474(5) Uiso 1.000
C C4 0.3633(9) 0.0068(7) -0.3327(10) 0.0474(5) Uiso 1.000
C C5 0.4001(2) 0.1154(2) -0.0256(3) 0.0474(5) Uiso 1.000
C C6 0.4263(13) 0.2290(7) 0.2776(12) 0.0474(5) Uiso 1.000
C C7 0.379(2) 0.2748(11) 0.4427(15) 0.0474(5) Uiso 1.000
C C8 0.256(2) 0.266(2) 0.471(3) 0.0474(5) Uiso 1.000
C C9 0.1830(18) 0.210(4) 0.341(6) 0.0474(5) Uiso 1.000
C C10 0.1992(5) 0.0588(10) -0.1120(15) 0.0474(5) Uiso 1.000
C C11 0.3234(4) 0.0603(4) -0.1568(6) 0.0474(5) Uiso 1.000
C C12 0.3543(7) 0.1655(3) 0.1406(7) 0.0474(5) Uiso 1.000
C C13 0.2282(7) 0.1578(9) 0.1666(17) 0.0474(5) Uiso 1.000
H H1 0.0388(12) 0.002(4) -0.229(6) 0.0711(8) Uiso 1.000
H H2 0.1103(18) -0.086(2) -0.504(4) 0.0711(8) Uiso 1.000
H H3 0.313(2) -0.0838(17) -0.572(2) 0.0711(8) Uiso 1.000
H H4 0.4453(10) 0.0071(13) -0.3603(18) 0.0711(8) Uiso 1.000
H H5 0.4825(3) 0.1185(6) -0.0491(8) 0.0711(8) Uiso 1.000
H H6 0.5086(12) 0.2370(14) 0.256(2) 0.0711(8) Uiso 1.000
H H7 0.428(3) 0.315(2) 0.535(3) 0.0711(8) Uiso 1.000
H H8 0.224(3) 0.299(3) 0.586(4) 0.0711(8) Uiso 1.000
H H9 0.1006(19) 0.205(6) 0.364(7) 0.0711(8) Uiso 1.000

loop_
_atom_type_symbol
_atom_type_description
_atom_type_scat_dispersion_real
_atom_type_scat_dispersion_imag
_atom_type_scat_source
C C 0.0033 0.0016 ' International Tables Vol C Tables 4.2.6.8 and 6.1.1.4'
H H 0.0000 0.0000 ' International Tables Vol C Tables 4.2.6.8 and 6.1.1.4'
N N 0.0061 0.0033 ' International Tables Vol C Tables 4.2.6.8 and 6.1.1.4'

loop_
_audit_conform_dict_name
cif_core.dic
cif_pd.dic

loop_
_geom_angle_atom_site_label_1
_geom_angle_atom_site_label_2
_geom_angle_atom_site_label_3
_geom_angle
_geom_angle_publ_flag
C10 N1 C13 116.9(7) yes
C2 C1 C10 121.3(12) yes
C1 C2 C3 121.7(17) yes
C2 C3 C4 119.7(13) yes
C3 C4 C11 120.8(10) yes
C11 C5 C12 118.9(4) yes
C7 C6 C12 120.9(14) yes
C6 C7 C8 119.4(15) yes
C7 C8 C9 122(2) yes
C8 C9 C13 121.3(18) yes
N1 C10 C1 118.9(10) yes
N1 C10 C11 124.5(8) yes
C1 C10 C11 116.6(11) yes
C4 C11 C5 122.5(5) yes
C4 C11 C10 120.0(7) yes
C5 C11 C10 117.6(5) yes
C5 C12 C6 122.4(8) yes
C5 C12 C13 117.7(6) yes
C6 C12 C13 119.8(8) yes
N1 C13 C9 119.0(13) yes
N1 C13 C12 124.5(9) yes
C9 C13 C12 116.5(13) yes
C2 C1 H1 120(4) no
C10 C1 H1 119(4) no
C1 C2 H2 119(2) no
C3 C2 H2 119(2) no
C2 C3 H3 120(2) no
C4 C3 H3 120(2) no
C3 C4 H4 119.6(12) no
C11 C4 H4 119.6(11) no
C11 C5 H5 120.5(4) no
C12 C5 H5 120.6(5) no
C7 C6 H6 119.5(15) no
C12 C6 H6 119.6(12) no
C6 C7 H7 120(3) no
C8 C7 H7 120(2) no
C7 C8 H8 119(3) no
C9 C8 H8 120(3) no
C8 C9 H9 120(5) no
C13 C9 H9 119(5) no

loop_
_geom_bond_atom_site_label_1
_geom_bond_atom_site_label_2
_geom_bond_distance
_geom_bond_publ_flag
N1 C10 1.315(18) yes
N1 C13 1.317(18) yes
C1 C2 1.37(3) yes
C1 C10 1.44(3) yes
C2 C3 1.41(2) yes
C3 C4 1.367(16) yes
C4 C11 1.435(9) yes
C5 C11 1.389(5) yes
C5 C12 1.388(6) yes
C6 C7 1.366(17) yes
C6 C12 1.436(12) yes
C7 C8 1.41(3) yes
C8 C9 1.36(4) yes
C9 C13 1.44(4) yes
C10 C11 1.444(7) yes
C12 C13 1.443(11) yes
C1 H1 0.95 no
C2 H2 0.95 no
C3 H3 0.95 no
C4 H4 0.95 no
C5 H5 0.95 no
C6 H6 0.95 no
C7 H7 0.95 no
C8 H8 0.95 no
C9 H9 0.95 no

loop_
_pd_block_diffractogram_id
AcridineIX

_cod_database_fobs_code 2242872
